data_8101097
loop_
_publ_author_name
'Zukerman-Schpector, J.'
'Olivato, Paulo R.'
'Hui, M.L.T.'
'Rodrigues, A.'

_publ_section_title
;
Crystal structure of 4'-methylphenyl-2-ethylsulfonyl thioacetate, 
C~11~H~14~O~3~S~2~
;
_journal_issue 4
_journal_name_full 'Zeitschrift f\"ur Kristallographie - New Crystal Structures'
_journal_page_first 583
_journal_page_last 584
_journal_volume 216
_journal_year 2001
_chemical_formula_moiety 'C11 H14 O3 S2'
_chemical_formula_structural 'C11 H14 O3 S2'
_chemical_formula_sum 'C11 H14 O3 S2'
_chemical_formula_weight 258.34
_chemical_melting_point 375.0(10)
_space_group_IT_number 4
_symmetry_cell_setting monoclinic
_symmetry_space_group_name_Hall 'P 2yb'
_symmetry_space_group_name_H-M 'P 1 21 1'
_cell_angle_alpha 90.00
_cell_angle_beta 101.07(1)
_cell_angle_gamma 90.00
_cell_formula_units_Z 2
_cell_length_a 9.113(1)
_cell_length_b 5.6433(9)
_cell_length_c 12.636(2)
_cell_volume 637.8(2)
_diffrn_ambient_temperature 291(1)
_exptl_crystal_density_diffrn 1.345
_refine_ls_R_factor_obs 0.0423
_refine_ls_wR_factor_obs 0.1096
_cod_depositor_comments
;
The following automatic conversions were performed:

'_chemical_melting_point' value '374-376' was changed to '375.0(10)'
- the average value was taken and precision was estimated.

Automatic conversion script
Id: cif_fix_values 1646 2011-03-28 12:23:43Z adriana 
;
_cod_original_sg_symbol_H-M 'P 21'
_cod_database_code 8101097

loop_
_symmetry_equiv_pos_as_xyz
'x, y, z'
'-x, y+1/2, -z'

loop_
_atom_site_label
_atom_site_type_symbol
_atom_site_fract_x
_atom_site_fract_y
_atom_site_fract_z
_atom_site_U_iso_or_equiv
_atom_site_adp_type
_atom_site_occupancy
_atom_site_symmetry_multiplicity
_atom_site_calc_flag
_atom_site_refinement_flags
_atom_site_disorder_assembly
_atom_site_disorder_group
S1 S 0.29383(14) 0.2707(3) 0.48341(10) 0.0591(4) Uani 1 2 d . . .
S2 S 0.4257(2) 0.0552(5) 0.78379(15) 0.1179(9) Uani 1 2 d . . .
O O 0.2165(5) 0.3760(8) 0.7195(3) 0.0819(13) Uani 1 2 d . . .
O1S1 O 0.2446(4) 0.0353(7) 0.4898(3) 0.0723(10) Uani 1 2 d . . .
O2S1 O 0.3821(4) 0.3263(8) 0.4044(3) 0.0821(14) Uani 1 2 d . . .
C1 C 0.0350(7) 0.4021(16) 0.3547(5) 0.093(2) Uani 1 2 d . . .
H1A H 0.0816 0.4562 0.2971 0.140 Uiso 1 2 calc R . .
H1B H -0.0599 0.4793 0.3500 0.140 Uiso 1 2 calc R . .
H1C H 0.0203 0.2338 0.3490 0.140 Uiso 1 2 calc R . .
C2 C 0.1350(6) 0.4609(10) 0.4625(5) 0.0727(17) Uani 1 2 d . . .
H2A H 0.0798 0.4398 0.5203 0.087 Uiso 1 2 calc R . .
H2B H 0.1670 0.6248 0.4628 0.087 Uiso 1 2 calc R . .
C3 C 0.4008(6) 0.3494(13) 0.6098(4) 0.083(2) Uani 1 2 d . . .
H3A H 0.4972 0.2711 0.6185 0.100 Uiso 1 2 calc R . .
H3B H 0.4185 0.5189 0.6106 0.100 Uiso 1 2 calc R . .
C4 C 0.3292(6) 0.2860(14) 0.7045(4) 0.0659(14) Uani 1 2 d . . .
C5 C 0.3269(6) 0.0288(15) 0.8906(5) 0.0764(17) Uani 1 2 d . . .
C6 C 0.2425(8) -0.1685(14) 0.8958(5) 0.089(2) Uani 1 2 d . . .
H6 H 0.2269 -0.2752 0.8386 0.107 Uiso 1 2 calc R . .
C7 C 0.1803(7) -0.2116(17) 0.9848(5) 0.0880(18) Uani 1 2 d . . .
H7 H 0.1231 -0.3474 0.9870 0.106 Uiso 1 2 calc R . .
C8 C 0.2009(7) -0.0580(13) 1.0703(5) 0.0764(17) Uani 1 2 d . . .
C9 C 0.2840(8) 0.1398(14) 1.0624(5) 0.0883(19) Uani 1 2 d . . .
H9 H 0.2977 0.2480 1.1190 0.106 Uiso 1 2 calc R . .
C10 C 0.3488(8) 0.1869(14) 0.9744(5) 0.091(2) Uani 1 2 d . . .
H10 H 0.4058 0.3228 0.9721 0.109 Uiso 1 2 calc R . .
C11 C 0.1389(10) -0.1113(19) 1.1699(6) 0.126(3) Uani 1 2 d . . .
H11A H 0.2185 -0.1606 1.2269 0.188 Uiso 1 2 calc R . .
H11B H 0.0660 -0.2356 1.1546 0.188 Uiso 1 2 calc R . .
H11C H 0.0925 0.0285 1.1918 0.188 Uiso 1 2 calc R . .

loop_
_atom_site_aniso_label
_atom_site_aniso_U_11
_atom_site_aniso_U_22
_atom_site_aniso_U_33
_atom_site_aniso_U_23
_atom_site_aniso_U_13
_atom_site_aniso_U_12
S1 0.0626(7) 0.0540(7) 0.0684(7) -0.0084(8) 0.0321(6) -0.0064(8)
S2 0.0854(11) 0.184(2) 0.0931(12) 0.0250(15) 0.0384(10) 0.0446(15)
O 0.094(3) 0.079(3) 0.083(3) -0.003(2) 0.044(2) 0.010(2)
O1S1 0.081(2) 0.055(2) 0.082(2) -0.012(2) 0.017(2) 0.002(2)
O2S1 0.082(2) 0.097(4) 0.080(2) -0.010(2) 0.049(2) -0.008(2)
C1 0.090(4) 0.112(5) 0.082(4) 0.024(4) 0.030(4) 0.036(4)
C2 0.085(4) 0.044(3) 0.103(5) 0.004(3) 0.054(4) 0.014(3)
C3 0.072(3) 0.097(6) 0.089(4) -0.015(3) 0.037(3) -0.033(3)
C4 0.059(3) 0.077(4) 0.065(3) -0.014(4) 0.018(2) -0.018(4)
C5 0.063(3) 0.103(5) 0.063(3) -0.005(4) 0.011(3) 0.020(4)
C6 0.094(4) 0.090(6) 0.080(4) -0.039(4) 0.009(4) 0.003(4)
C7 0.088(4) 0.082(4) 0.096(4) -0.012(5) 0.023(3) -0.018(5)
C8 0.079(4) 0.077(4) 0.074(4) 0.005(4) 0.019(3) 0.007(4)
C9 0.118(5) 0.079(4) 0.069(4) -0.017(4) 0.022(4) -0.004(5)
C10 0.099(4) 0.085(5) 0.091(4) -0.004(4) 0.023(4) -0.024(4)
C11 0.151(7) 0.144(8) 0.097(5) 0.028(6) 0.062(5) 0.015(7)

loop_
_geom_bond_atom_site_label_1
_geom_bond_atom_site_label_2
_geom_bond_distance
_geom_bond_site_symmetry_2
_geom_bond_publ_flag
S1 O1S1 1.409(4) . ?
S1 O2S1 1.432(3) . ?
S1 C3 1.760(6) . ?
S1 C2 1.780(6) . ?
S2 C5 1.766(6) . ?
S2 C4 1.770(8) . ?
O C4 1.193(7) . ?
C1 C2 1.523(9) . ?
C3 C4 1.513(7) . ?
C5 C6 1.362(10) . ?
C5 C10 1.370(9) . ?
C6 C7 1.375(9) . ?
C7 C8 1.369(10) . ?
C8 C9 1.363(10) . ?
C8 C11 1.506(7) . ?
C9 C10 1.382(8) . ?

loop_
_cod_related_entry_id
_cod_related_entry_database
_cod_related_entry_code
1 ChemSpider 4416653
